data_1535022
loop_
_publ_author_name
'Solov'eva, L.P.'
'Tsybulya, S.V.'
'Zabolotnyi, V.A.'
'Pal'chik, N.A.'

_publ_section_title
;
 Determination and refinement of the structure of the kuznetsovite mineral
 from powder diffraction data
;
_journal_name_full Kristallografiya
_journal_page_first 1292
_journal_page_last 1294
_journal_volume 36
_journal_year 1991
_chemical_formula_sum 'As Cl Hg3 O4'
_chemical_name_systematic 'Hg (Hg2) (As O4) Cl'
_space_group_IT_number 198
_symmetry_space_group_name_Hall 'P 2ac 2ab 3'
_symmetry_space_group_name_H-M 'P 21 3'
_cell_angle_alpha 90
_cell_angle_beta 90
_cell_angle_gamma 90
_cell_formula_units_Z 4
_cell_length_a 8.4013
_cell_length_b 8.4013
_cell_length_c 8.4013
_cell_volume 592.979
_citation_journal_id_ASTM KRISAJ
_cod_data_source_file Soloveva_KRISAJ_1991_1193.cif
_cod_data_source_block As1Cl1Hg3O4
_cod_original_cell_volume 592.9793
_cod_original_formula_sum 'As1 Cl1 Hg3 O4'
_cod_database_code 1535022

loop_
_symmetry_equiv_pos_as_xyz
x,y,z
-x+1/2,-y,z+1/2
x+1/2,-y+1/2,-z
-x,y+1/2,-z+1/2
z,x,y
-z+1/2,-x,y+1/2
z+1/2,-x+1/2,-y
-z,x+1/2,-y+1/2
y,z,x
y+1/2,-z+1/2,-x
-y,z+1/2,-x+1/2
-y+1/2,-z,x+1/2

loop_
_atom_site_label
_atom_site_type_symbol
_atom_site_fract_x
_atom_site_fract_y
_atom_site_fract_z
_atom_site_occupancy
_atom_site_U_iso_or_equiv
Cl1 Cl-1 0.7302 0.7302 0.7302 1 0.0
Hg1 Hg+1 0.8581 0.4457 0.5992 0.87 0.0
Hg2 Hg+2 0.2397 0.421 0.6474 0.13 0.0
O2 O-2 0.618 0.573 0.364 1 0.0
O1 O-2 0.37 0.37 0.37 1 0.0
As1 As+5 0.4884 0.4884 0.4884 1 0.0
